data_4003628
loop_
_publ_author_name
'Stolte, Matthias'
'Schembri, Tim'
'S\"u\&s, Jasmin'
'Schmidt, David'
'Krause, Ana-Maria'
'Vysotsky, Myroslav O.'
'W\"urthner, Frank'

_publ_section_title
;
 1-Mono- and 1,7-Disubstituted Perylene Bisimide Dyes with Voluminous
 Groups at Bay Positions: In Search for Highly Effective Solid-State
 Fluorescence Materials
;
_journal_name_full 'Chemistry of Materials'
_journal_paper_doi 10.1021/acs.chemmater.0c02115
_journal_year 2020
_chemical_formula_moiety 'C69 H56 N2 O5'
_chemical_formula_sum 'C69 H56 N2 O5'
_chemical_formula_weight 993.15
_space_group_crystal_system triclinic
_space_group_IT_number 2
_space_group_name_Hall '-P 1'
_space_group_name_H-M_alt 'P -1'
_atom_sites_solution_hydrogens geom
_audit_creation_method SHELXL-2018/3
_cell_angle_alpha 70.135(3)
_cell_angle_beta 69.703(4)
_cell_angle_gamma 86.331(3)
_cell_formula_units_Z 2
_cell_length_a 12.1149(11)
_cell_length_b 14.7691(14)
_cell_length_c 16.9963(16)
_cell_measurement_reflns_used 9958
_cell_measurement_temperature 100(2)
_cell_measurement_theta_max 72.50
_cell_measurement_theta_min 2.95
_cell_volume 2677.5(4)
_computing_cell_refinement 'Bruker SAINT'
_computing_data_collection 'Bruker APEX3'
_computing_data_reduction 'Bruker SAINT'
_computing_molecular_graphics 'Bruker SHELXTL'
_computing_publication_material 'Bruker SHELXTL'
_computing_structure_refinement 'SHELXL-2018/3 (Sheldrick, 2018)'
_computing_structure_solution 'SHELXT 2014/5 (Sheldrick, 2014)'
_diffrn_ambient_temperature 100(2)
_diffrn_measured_fraction_theta_full 0.998
_diffrn_measured_fraction_theta_max 0.990
_diffrn_measurement_device_type Bruker-Kappa-D8Quest_PhotonII
_diffrn_measurement_method omega_and_phi_scan
_diffrn_radiation_type CuK\a
_diffrn_radiation_wavelength 1.54178
_diffrn_reflns_av_R_equivalents 0.0369
_diffrn_reflns_av_unetI/netI 0.0321
_diffrn_reflns_Laue_measured_fraction_full 0.998
_diffrn_reflns_Laue_measured_fraction_max 0.990
_diffrn_reflns_limit_h_max 14
_diffrn_reflns_limit_h_min -14
_diffrn_reflns_limit_k_max 18
_diffrn_reflns_limit_k_min -17
_diffrn_reflns_limit_l_max 20
_diffrn_reflns_limit_l_min -20
_diffrn_reflns_number 44218
_diffrn_reflns_point_group_measured_fraction_full 0.998
_diffrn_reflns_point_group_measured_fraction_max 0.990
_diffrn_reflns_theta_full 67.679
_diffrn_reflns_theta_max 72.574
_diffrn_reflns_theta_min 2.947
_diffrn_source Cu/K(alpha)_ImuS_Microsource
_exptl_absorpt_coefficient_mu 0.605
_exptl_absorpt_correction_T_max 0.7536
_exptl_absorpt_correction_T_min 0.6673
_exptl_absorpt_correction_type multi-scan
_exptl_absorpt_process_details Bruker-SADABS
_exptl_crystal_colour red
_exptl_crystal_density_diffrn 1.232
_exptl_crystal_description block
_exptl_crystal_F_000 1048
_exptl_crystal_size_max 0.138
_exptl_crystal_size_mid 0.117
_exptl_crystal_size_min 0.088
_refine_diff_density_max 0.631
_refine_diff_density_min -0.379
_refine_diff_density_rms 0.045
_refine_ls_extinction_method none
_refine_ls_goodness_of_fit_ref 1.033
_refine_ls_hydrogen_treatment constr
_refine_ls_matrix_type full
_refine_ls_number_parameters 705
_refine_ls_number_reflns 10509
_refine_ls_number_restraints 0
_refine_ls_restrained_S_all 1.033
_refine_ls_R_factor_all 0.0575
_refine_ls_R_factor_gt 0.0470
_refine_ls_shift/su_max 0.001
_refine_ls_shift/su_mean 0.000
_refine_ls_structure_factor_coef Fsqd
_refine_ls_weighting_details 'w=1/[\s^2^(Fo^2^)+(0.0690P)^2^+0.8677P] where P=(Fo^2^+2Fc^2^)/3'
_refine_ls_weighting_scheme calc
_refine_ls_wR_factor_gt 0.1230
_refine_ls_wR_factor_ref 0.1338
_reflns_Friedel_coverage 0.000
_reflns_number_gt 8750
_reflns_number_total 10509
_reflns_threshold_expression 'I > 2\s(I)'
_cod_data_source_file cm0c02115_si_003.cif
_cod_data_source_block 788_PBI3_0m_a
_cod_database_code 4003628
_shelx_shelxl_version_number 2018/3
_shelx_space_group_comment
;
The symmetry employed for this shelxl refinement is uniquely defined
by the following loop, which should always be used as a source of
symmetry information in preference to the above space-group names.
They are only intended as comments.
;

loop_
_space_group_symop_operation_xyz
'x, y, z'
'-x, -y, -z'

loop_
_atom_site_label
_atom_site_type_symbol
_atom_site_fract_x
_atom_site_fract_y
_atom_site_fract_z
_atom_site_U_iso_or_equiv
_atom_site_adp_type
_atom_site_occupancy
_atom_site_site_symmetry_order
_atom_site_calc_flag
_atom_site_refinement_flags_posn
_atom_site_refinement_flags_adp
_atom_site_refinement_flags_occupancy
_atom_site_disorder_assembly
_atom_site_disorder_group
O1 O 1.02658(12) 0.79540(10) 0.30740(8) 0.0471(3) Uani 1 1 d . . . . .
O2 O 0.78895(13) 0.95294(9) 0.48487(11) 0.0559(4) Uani 1 1 d . . . . .
O3 O 0.54237(12) 0.08469(8) 0.78181(9) 0.0466(3) Uani 1 1 d . . . . .
O4 O 0.27596(9) 0.23704(7) 0.95056(7) 0.0320(2) Uani 1 1 d . . . . .
O5 O 0.40606(8) 0.58850(7) 0.80276(6) 0.0234(2) Uani 1 1 d . . . . .
N1 N 0.90286(13) 0.87743(10) 0.39175(10) 0.0383(3) Uani 1 1 d . . . . .
N2 N 0.41002(11) 0.15742(8) 0.87053(9) 0.0280(3) Uani 1 1 d . . . . .
C1 C 0.94289(15) 0.79314(12) 0.37395(11) 0.0348(3) Uani 1 1 d . . . . .
C2 C 0.87882(13) 0.70080(11) 0.43952(10) 0.0296(3) Uani 1 1 d . . . . .
C3 C 0.91541(14) 0.61682(12) 0.42386(10) 0.0313(3) Uani 1 1 d . . . . .
H3 H 0.981026 0.618476 0.372430 0.038 Uiso 1 1 calc R U . . .
C4 C 0.85633(14) 0.52886(11) 0.48345(10) 0.0289(3) Uani 1 1 d . . . . .
H4 H 0.883458 0.471162 0.472168 0.035 Uiso 1 1 calc R U . . .
C5 C 0.75904(12) 0.52326(10) 0.55874(9) 0.0242(3) Uani 1 1 d . . . . .
C6 C 0.69710(12) 0.43047(10) 0.62129(9) 0.0246(3) Uani 1 1 d . . . . .
C7 C 0.73314(14) 0.34411(11) 0.60748(10) 0.0319(3) Uani 1 1 d . . . . .
H7 H 0.799904 0.345337 0.556903 0.038 Uiso 1 1 calc R U . . .
C8 C 0.67404(15) 0.25565(11) 0.66581(11) 0.0340(3) Uani 1 1 d . . . . .
H8 H 0.701459 0.197666 0.655263 0.041 Uiso 1 1 calc R U . . .
C9 C 0.57586(13) 0.25265(10) 0.73870(10) 0.0274(3) Uani 1 1 d . . . . .
C10 C 0.51061(14) 0.15822(10) 0.79728(11) 0.0308(3) Uani 1 1 d . . . . .
C11 C 0.36630(13) 0.24032(10) 0.88889(10) 0.0262(3) Uani 1 1 d . . . . .
C12 C 0.43420(12) 0.33378(10) 0.82871(9) 0.0237(3) Uani 1 1 d . . . . .
C13 C 0.39208(12) 0.41669(10) 0.84393(9) 0.0233(3) Uani 1 1 d . . . . .
H13 H 0.322279 0.413746 0.892954 0.028 Uiso 1 1 calc R U . . .
C14 C 0.45189(12) 0.50628(9) 0.78714(9) 0.0222(3) Uani 1 1 d . . . . .
C15 C 0.55642(12) 0.51542(9) 0.71528(9) 0.0224(3) Uani 1 1 d . . . . .
C16 C 0.62291(12) 0.60811(10) 0.65562(10) 0.0255(3) Uani 1 1 d . . . . .
C17 C 0.59924(14) 0.69477(11) 0.67270(12) 0.0346(3) Uani 1 1 d . . . . .
H17 H 0.539296 0.694899 0.726444 0.042 Uiso 1 1 calc R U . . .
C18 C 0.66217(15) 0.78165(11) 0.61212(13) 0.0406(4) Uani 1 1 d . . . . .
H18 H 0.643270 0.839459 0.625397 0.049 Uiso 1 1 calc R U . . .
C19 C 0.75050(14) 0.78484(11) 0.53405(11) 0.0341(3) Uani 1 1 d . . . . .
C20 C 0.81375(15) 0.87863(12) 0.46966(13) 0.0405(4) Uani 1 1 d . . . . .
C21 C 0.78239(13) 0.69866(10) 0.51618(10) 0.0277(3) Uani 1 1 d . . . . .
C22 C 0.71960(12) 0.60912(10) 0.57721(9) 0.0246(3) Uani 1 1 d . . . . .
C23 C 0.59768(12) 0.42893(10) 0.69743(9) 0.0231(3) Uani 1 1 d . . . . .
C24 C 0.53654(12) 0.33819(10) 0.75544(9) 0.0236(3) Uani 1 1 d . . . . .
C25A C 0.9684(2) 0.96867(17) 0.3210(2) 0.0318(5) Uani 0.825(6) 1 d . . P A 1
H25A H 1.024803 0.948478 0.271891 0.038 Uiso 0.825(6) 1 calc R U P A 1
C25B C 0.9370(14) 0.9869(10) 0.3504(9) 0.043(3) Uani 0.175(6) 1 d . . P A 2
H25B H 0.880975 1.007626 0.399236 0.051 Uiso 0.175(6) 1 calc R U P A 2
C26 C 0.8897(2) 1.03599(15) 0.28048(15) 0.0527(5) Uani 1 1 d . . . . .
H26A H 0.828998 1.055943 0.327013 0.063 Uiso 0.825(6) 1 calc R U P A 1
H26B H 0.848989 1.002479 0.255778 0.063 Uiso 0.825(6) 1 calc R U P A 1
H26C H 0.810018 1.055533 0.308467 0.063 Uiso 0.175(6) 1 calc R U P A 2
H26D H 0.880238 0.989184 0.252821 0.063 Uiso 0.175(6) 1 calc R U P A 2
C27 C 0.96144(19) 1.12494(13) 0.20642(12) 0.0444(4) Uani 1 1 d . . . . .
H27A H 0.907566 1.170744 0.183206 0.053 Uiso 0.825(6) 1 calc R U P A 1
H27B H 1.015617 1.105593 0.156771 0.053 Uiso 0.825(6) 1 calc R U P A 1
H27C H 0.921665 1.182715 0.216592 0.053 Uiso 0.175(6) 1 calc R U P A 2
H27D H 0.958875 1.123868 0.149153 0.053 Uiso 0.175(6) 1 calc R U P A 2
C28A C 1.03305(19) 1.17493(13) 0.24034(13) 0.0359(6) Uani 0.825(6) 1 d . . P A 1
H28A H 1.082604 1.229590 0.190032 0.043 Uiso 0.825(6) 1 calc R U P A 1
H28B H 0.978591 1.201071 0.285018 0.043 Uiso 0.825(6) 1 calc R U P A 1
C28B C 1.0915(11) 1.1373(8) 0.1959(7) 0.049(3) Uani 0.175(6) 1 d . . P A 2
H28C H 1.139625 1.099571 0.159349 0.059 Uiso 0.175(6) 1 calc R U P A 2
H28D H 1.118881 1.206100 0.163694 0.059 Uiso 0.175(6) 1 calc R U P A 2
C29 C 1.11056(16) 1.10599(13) 0.28189(13) 0.0450(4) Uani 1 1 d . . . . .
H29A H 1.149401 1.138902 0.308174 0.054 Uiso 0.825(6) 1 calc R U P A 1
H29B H 1.173041 1.088337 0.234689 0.054 Uiso 0.825(6) 1 calc R U P A 1
H29C H 1.090544 1.159208 0.306492 0.054 Uiso 0.175(6) 1 calc R U P A 2
H29D H 1.195800 1.097189 0.269989 0.054 Uiso 0.175(6) 1 calc R U P A 2
C30 C 1.04335(17) 1.01435(12) 0.35395(13) 0.0441(4) Uani 1 1 d . . . . .
H30A H 1.100021 0.967968 0.372209 0.053 Uiso 0.825(6) 1 calc R U P A 1
H30B H 0.992316 1.029909 0.406851 0.053 Uiso 0.825(6) 1 calc R U P A 1
H30C H 1.096186 0.960575 0.351850 0.053 Uiso 0.175(6) 1 calc R U P A 2
H30D H 1.026399 1.022165 0.412531 0.053 Uiso 0.175(6) 1 calc R U P A 2
C31 C 0.34372(14) 0.06187(10) 0.92742(11) 0.0306(3) Uani 1 1 d . . . . .
H31 H 0.392547 0.012373 0.905494 0.037 Uiso 1 1 calc R U . . .
C32 C 0.32992(15) 0.03423(11) 1.02559(11) 0.0338(3) Uani 1 1 d . . . . .
H32A H 0.279989 0.080009 1.051361 0.041 Uiso 1 1 calc R U . . .
H32B H 0.408122 0.037501 1.031158 0.041 Uiso 1 1 calc R U . . .
C33 C 0.27275(16) -0.06869(11) 1.07649(12) 0.0390(4) Uani 1 1 d . . . . .
H33A H 0.326160 -0.114827 1.053851 0.047 Uiso 1 1 calc R U . . .
H33B H 0.260625 -0.085585 1.140600 0.047 Uiso 1 1 calc R U . . .
C34 C 0.15470(15) -0.07702(11) 1.06530(12) 0.0398(4) Uani 1 1 d . . . . .
H34A H 0.098840 -0.035712 1.093450 0.048 Uiso 1 1 calc R U . . .
H34B H 0.121656 -0.144559 1.096134 0.048 Uiso 1 1 calc R U . . .
C35 C 0.16764(15) -0.04668(12) 0.96704(12) 0.0382(4) Uani 1 1 d . . . . .
H35A H 0.088853 -0.048990 0.962161 0.046 Uiso 1 1 calc R U . . .
H35B H 0.216027 -0.092639 0.940592 0.046 Uiso 1 1 calc R U . . .
C36 C 0.22591(15) 0.05572(11) 0.91477(11) 0.0355(3) Uani 1 1 d . . . . .
H36A H 0.238904 0.071593 0.850625 0.043 Uiso 1 1 calc R U . . .
H36B H 0.173378 0.102942 0.936266 0.043 Uiso 1 1 calc R U . . .
C37 C 0.28478(12) 0.59044(9) 0.84456(9) 0.0223(3) Uani 1 1 d . . . . .
C38 C 0.20803(12) 0.59301(9) 0.79883(9) 0.0230(3) Uani 1 1 d . . . . .
C39 C 0.08945(12) 0.60491(9) 0.84143(9) 0.0236(3) Uani 1 1 d . . . . .
H39 H 0.034622 0.605809 0.812569 0.028 Uiso 1 1 calc R U . . .
C40 C 0.04910(12) 0.61552(9) 0.92533(9) 0.0231(3) Uani 1 1 d . . . . .
C41 C 0.13010(12) 0.61372(9) 0.96767(9) 0.0231(3) Uani 1 1 d . . . . .
H41 H 0.103514 0.621451 1.024447 0.028 Uiso 1 1 calc R U . . .
C42 C 0.24804(12) 0.60094(9) 0.92863(9) 0.0226(3) Uani 1 1 d . . . . .
C43 C 0.34003(12) 0.60272(9) 0.97077(9) 0.0237(3) Uani 1 1 d . . . . .
H43 H 0.392309 0.549038 0.962398 0.028 Uiso 1 1 calc R U . . .
C44 C 0.28371(12) 0.58108(10) 1.07095(9) 0.0250(3) Uani 1 1 d . . . . .
C45 C 0.26275(13) 0.48534(11) 1.12741(10) 0.0284(3) Uani 1 1 d . . . . .
H45 H 0.289866 0.435173 1.103526 0.034 Uiso 1 1 calc R U . . .
C46 C 0.20245(14) 0.46252(11) 1.21851(10) 0.0325(3) Uani 1 1 d . . . . .
H46 H 0.188353 0.396996 1.256493 0.039 Uiso 1 1 calc R U . . .
C47 C 0.16290(14) 0.53550(12) 1.25385(10) 0.0331(3) Uani 1 1 d . . . . .
H47 H 0.120654 0.519875 1.315896 0.040 Uiso 1 1 calc R U . . .
C48 C 0.18504(14) 0.63128(12) 1.19859(11) 0.0324(3) Uani 1 1 d . . . . .
H48 H 0.158924 0.681292 1.222861 0.039 Uiso 1 1 calc R U . . .
C49 C 0.24576(14) 0.65397(11) 1.10728(10) 0.0291(3) Uani 1 1 d . . . . .
H49 H 0.261344 0.719584 1.069613 0.035 Uiso 1 1 calc R U . . .
C50 C 0.41883(12) 0.69578(10) 0.92316(9) 0.0242(3) Uani 1 1 d . . . . .
C51 C 0.39080(13) 0.77735(10) 0.86431(10) 0.0282(3) Uani 1 1 d . . . . .
H51 H 0.319472 0.776664 0.852941 0.034 Uiso 1 1 calc R U . . .
C52 C 0.46651(15) 0.86015(11) 0.82184(11) 0.0328(3) Uani 1 1 d . . . . .
H52 H 0.446151 0.915631 0.782076 0.039 Uiso 1 1 calc R U . . .
C53 C 0.57072(14) 0.86212(11) 0.83712(12) 0.0357(3) Uani 1 1 d . . . . .
H53 H 0.622330 0.918565 0.807730 0.043 Uiso 1 1 calc R U . . .
C54 C 0.59976(14) 0.78122(12) 0.89564(13) 0.0374(4) Uani 1 1 d . . . . .
H54 H 0.671735 0.781896 0.906137 0.045 Uiso 1 1 calc R U . . .
C55 C 0.52346(14) 0.69917(11) 0.93891(11) 0.0302(3) Uani 1 1 d . . . . .
H55 H 0.543089 0.644479 0.979918 0.036 Uiso 1 1 calc R U . . .
C56 C 0.25595(12) 0.58694(10) 0.70450(9) 0.0249(3) Uani 1 1 d . . . . .
H56 H 0.340840 0.610393 0.679070 0.030 Uiso 1 1 calc R U . . .
C57 C 0.25362(13) 0.48390(10) 0.70338(10) 0.0267(3) Uani 1 1 d . . . . .
C58 C 0.34378(15) 0.45946(12) 0.63782(11) 0.0325(3) Uani 1 1 d . . . . .
H58 H 0.402644 0.507320 0.593834 0.039 Uiso 1 1 calc R U . . .
C59 C 0.34851(17) 0.36564(13) 0.63612(12) 0.0399(4) Uani 1 1 d . . . . .
H59 H 0.410604 0.349610 0.591396 0.048 Uiso 1 1 calc R U . . .
C60 C 0.26219(18) 0.29555(12) 0.69997(13) 0.0417(4) Uani 1 1 d . . . . .
H60 H 0.265964 0.231261 0.699554 0.050 Uiso 1 1 calc R U . . .
C61 C 0.17114(17) 0.31931(11) 0.76388(12) 0.0377(4) Uani 1 1 d . . . . .
H61 H 0.111289 0.271609 0.806692 0.045 Uiso 1 1 calc R U . . .
C62 C 0.16648(14) 0.41306(11) 0.76598(10) 0.0304(3) Uani 1 1 d . . . . .
H62 H 0.103516 0.428827 0.810363 0.036 Uiso 1 1 calc R U . . .
C63 C 0.19618(13) 0.65534(10) 0.64407(9) 0.0256(3) Uani 1 1 d . . . . .
C64 C 0.08980(14) 0.62872(10) 0.64172(9) 0.0274(3) Uani 1 1 d . . . . .
H64 H 0.054889 0.565465 0.676408 0.033 Uiso 1 1 calc R U . . .
C65 C 0.03388(15) 0.69362(12) 0.58915(10) 0.0324(3) Uani 1 1 d . . . . .
H65 H -0.039523 0.675129 0.588708 0.039 Uiso 1 1 calc R U . . .
C66 C 0.08575(17) 0.78574(12) 0.53720(10) 0.0366(4) Uani 1 1 d . . . . .
H66 H 0.047959 0.830068 0.500879 0.044 Uiso 1 1 calc R U . . .
C67 C 0.19189(17) 0.81294(11) 0.53824(10) 0.0371(4) Uani 1 1 d . . . . .
H67 H 0.226988 0.875993 0.502803 0.045 Uiso 1 1 calc R U . . .
C68 C 0.24756(15) 0.74806(11) 0.59117(10) 0.0320(3) Uani 1 1 d . . . . .
H68 H 0.320966 0.766862 0.591385 0.038 Uiso 1 1 calc R U . . .
C69 C -0.07799(13) 0.63103(10) 0.96991(9) 0.0263(3) Uani 1 1 d . . . . .
H69A H -0.105419 0.587917 1.032154 0.039 Uiso 1 1 calc R U . . .
H69B H -0.125773 0.617126 0.938724 0.039 Uiso 1 1 calc R U . . .
H69C H -0.085620 0.698169 0.967917 0.039 Uiso 1 1 calc R U . . .

loop_
_atom_site_aniso_label
_atom_site_aniso_U_11
_atom_site_aniso_U_22
_atom_site_aniso_U_33
_atom_site_aniso_U_23
_atom_site_aniso_U_13
_atom_site_aniso_U_12
O1 0.0482(7) 0.0403(7) 0.0325(6) -0.0006(5) 0.0007(5) -0.0087(5)
O2 0.0496(8) 0.0233(6) 0.0705(9) -0.0089(6) 0.0022(7) -0.0039(5)
O3 0.0501(7) 0.0210(5) 0.0499(7) -0.0132(5) 0.0063(6) 0.0006(5)
O4 0.0283(5) 0.0207(5) 0.0361(6) -0.0053(4) -0.0022(4) 0.0015(4)
O5 0.0228(5) 0.0185(4) 0.0276(5) -0.0096(4) -0.0053(4) 0.0013(3)
N1 0.0369(7) 0.0270(7) 0.0375(7) 0.0035(6) -0.0099(6) -0.0049(5)
N2 0.0272(6) 0.0174(5) 0.0338(6) -0.0065(5) -0.0056(5) 0.0001(4)
C1 0.0359(8) 0.0308(8) 0.0307(8) -0.0010(6) -0.0115(7) -0.0027(6)
C2 0.0289(7) 0.0298(7) 0.0258(7) -0.0016(6) -0.0111(6) -0.0034(6)
C3 0.0316(8) 0.0343(8) 0.0232(7) -0.0072(6) -0.0055(6) -0.0021(6)
C4 0.0318(7) 0.0274(7) 0.0258(7) -0.0088(6) -0.0078(6) 0.0006(6)
C5 0.0249(7) 0.0241(7) 0.0235(6) -0.0065(5) -0.0098(5) 0.0020(5)
C6 0.0249(7) 0.0225(7) 0.0261(7) -0.0074(5) -0.0096(5) 0.0018(5)
C7 0.0326(8) 0.0267(7) 0.0295(7) -0.0104(6) -0.0016(6) 0.0022(6)
C8 0.0374(8) 0.0220(7) 0.0372(8) -0.0123(6) -0.0047(7) 0.0041(6)
C9 0.0278(7) 0.0209(6) 0.0306(7) -0.0085(5) -0.0071(6) 0.0021(5)
C10 0.0330(8) 0.0202(7) 0.0352(8) -0.0101(6) -0.0067(6) 0.0029(6)
C11 0.0254(7) 0.0207(6) 0.0297(7) -0.0069(5) -0.0080(6) 0.0022(5)
C12 0.0242(6) 0.0192(6) 0.0270(6) -0.0063(5) -0.0097(5) 0.0018(5)
C13 0.0221(6) 0.0223(6) 0.0242(6) -0.0074(5) -0.0069(5) 0.0021(5)
C14 0.0246(6) 0.0186(6) 0.0259(6) -0.0092(5) -0.0104(5) 0.0029(5)
C15 0.0234(6) 0.0198(6) 0.0242(6) -0.0068(5) -0.0092(5) 0.0017(5)
C16 0.0243(7) 0.0203(6) 0.0302(7) -0.0068(5) -0.0095(6) 0.0020(5)
C17 0.0293(7) 0.0229(7) 0.0425(9) -0.0114(6) -0.0008(6) -0.0002(6)
C18 0.0352(8) 0.0207(7) 0.0568(10) -0.0135(7) -0.0048(8) 0.0014(6)
C19 0.0293(7) 0.0218(7) 0.0416(9) -0.0030(6) -0.0081(6) -0.0010(6)
C20 0.0350(8) 0.0229(8) 0.0535(10) -0.0047(7) -0.0110(8) -0.0009(6)
C21 0.0270(7) 0.0239(7) 0.0298(7) -0.0035(5) -0.0123(6) 0.0006(5)
C22 0.0242(7) 0.0223(6) 0.0266(7) -0.0052(5) -0.0111(5) 0.0012(5)
C23 0.0227(6) 0.0212(6) 0.0263(6) -0.0074(5) -0.0102(5) 0.0021(5)
C24 0.0245(7) 0.0201(6) 0.0262(6) -0.0071(5) -0.0097(5) 0.0025(5)
C25A 0.0349(13) 0.0220(10) 0.0236(13) -0.0003(9) 0.0007(10) -0.0003(8)
C25B 0.053(8) 0.037(6) 0.019(6) -0.006(5) 0.007(5) 0.001(5)
C26 0.0626(13) 0.0396(10) 0.0511(11) 0.0028(8) -0.0295(10) -0.0103(9)
C27 0.0613(12) 0.0302(8) 0.0339(8) 0.0002(7) -0.0180(8) 0.0017(8)
C28A 0.0421(12) 0.0219(9) 0.0307(10) -0.0004(7) -0.0053(8) 0.0001(8)
C28B 0.052(7) 0.036(5) 0.035(5) 0.002(4) 0.001(5) -0.002(5)
C29 0.0374(9) 0.0317(8) 0.0468(10) 0.0043(7) -0.0076(8) -0.0062(7)
C30 0.0457(10) 0.0305(8) 0.0439(9) 0.0080(7) -0.0195(8) -0.0083(7)
C31 0.0301(7) 0.0176(6) 0.0376(8) -0.0078(6) -0.0052(6) -0.0010(5)
C32 0.0361(8) 0.0205(7) 0.0407(8) -0.0059(6) -0.0126(7) 0.0009(6)
C33 0.0440(9) 0.0214(7) 0.0424(9) -0.0033(6) -0.0109(7) 0.0006(6)
C34 0.0365(9) 0.0239(7) 0.0470(9) -0.0078(6) -0.0032(7) -0.0039(6)
C35 0.0335(8) 0.0279(8) 0.0494(10) -0.0138(7) -0.0079(7) -0.0049(6)
C36 0.0364(8) 0.0266(7) 0.0402(8) -0.0077(6) -0.0119(7) -0.0035(6)
C37 0.0235(6) 0.0141(5) 0.0259(6) -0.0060(5) -0.0052(5) 0.0010(5)
C38 0.0282(7) 0.0150(6) 0.0229(6) -0.0050(5) -0.0067(5) -0.0001(5)
C39 0.0264(7) 0.0187(6) 0.0242(6) -0.0048(5) -0.0093(5) 0.0008(5)
C40 0.0254(7) 0.0154(5) 0.0243(6) -0.0034(5) -0.0067(5) 0.0012(5)
C41 0.0286(7) 0.0173(6) 0.0201(6) -0.0052(5) -0.0056(5) 0.0009(5)
C42 0.0280(7) 0.0143(5) 0.0241(6) -0.0048(5) -0.0090(5) 0.0005(5)
C43 0.0266(7) 0.0185(6) 0.0263(7) -0.0081(5) -0.0092(5) 0.0030(5)
C44 0.0250(7) 0.0247(7) 0.0261(7) -0.0078(5) -0.0104(5) 0.0011(5)
C45 0.0298(7) 0.0250(7) 0.0305(7) -0.0078(6) -0.0122(6) 0.0025(5)
C46 0.0324(8) 0.0317(7) 0.0294(7) -0.0028(6) -0.0130(6) -0.0007(6)
C47 0.0301(7) 0.0431(9) 0.0248(7) -0.0086(6) -0.0099(6) -0.0030(6)
C48 0.0337(8) 0.0359(8) 0.0321(8) -0.0164(6) -0.0117(6) 0.0016(6)
C49 0.0333(8) 0.0256(7) 0.0288(7) -0.0095(6) -0.0109(6) 0.0005(5)
C50 0.0265(7) 0.0216(6) 0.0249(6) -0.0117(5) -0.0059(5) 0.0023(5)
C51 0.0303(7) 0.0224(6) 0.0327(7) -0.0106(6) -0.0108(6) 0.0022(5)
C52 0.0377(8) 0.0209(7) 0.0357(8) -0.0088(6) -0.0087(6) 0.0020(6)
C53 0.0315(8) 0.0230(7) 0.0474(9) -0.0147(6) -0.0039(7) -0.0037(6)
C54 0.0281(8) 0.0324(8) 0.0559(10) -0.0201(7) -0.0146(7) 0.0015(6)
C55 0.0302(7) 0.0256(7) 0.0360(8) -0.0118(6) -0.0120(6) 0.0039(5)
C56 0.0264(7) 0.0239(6) 0.0231(6) -0.0086(5) -0.0064(5) 0.0007(5)
C57 0.0328(7) 0.0250(7) 0.0274(7) -0.0101(5) -0.0164(6) 0.0074(5)
C58 0.0358(8) 0.0350(8) 0.0329(7) -0.0160(6) -0.0161(6) 0.0095(6)
C59 0.0482(10) 0.0423(9) 0.0466(9) -0.0285(8) -0.0271(8) 0.0215(7)
C60 0.0616(11) 0.0278(8) 0.0546(10) -0.0204(7) -0.0383(9) 0.0150(7)
C61 0.0529(10) 0.0254(7) 0.0415(9) -0.0086(6) -0.0271(8) 0.0019(7)
C62 0.0380(8) 0.0257(7) 0.0307(7) -0.0091(6) -0.0166(6) 0.0033(6)
C63 0.0316(7) 0.0236(6) 0.0201(6) -0.0089(5) -0.0059(5) 0.0033(5)
C64 0.0340(7) 0.0244(6) 0.0215(6) -0.0071(5) -0.0076(5) 0.0025(5)
C65 0.0395(8) 0.0332(8) 0.0252(7) -0.0101(6) -0.0127(6) 0.0074(6)
C66 0.0538(10) 0.0294(8) 0.0252(7) -0.0077(6) -0.0155(7) 0.0130(7)
C67 0.0565(10) 0.0223(7) 0.0239(7) -0.0043(5) -0.0069(7) 0.0015(6)
C68 0.0391(8) 0.0256(7) 0.0269(7) -0.0085(6) -0.0061(6) -0.0017(6)
C69 0.0273(7) 0.0227(6) 0.0248(6) -0.0049(5) -0.0074(5) 0.0030(5)

loop_
_atom_type_symbol
_atom_type_description
_atom_type_scat_dispersion_real
_atom_type_scat_dispersion_imag
_atom_type_scat_source
C C 0.0181 0.0091 'International Tables Vol C Tables 4.2.6.8 and 6.1.1.4'
H H 0.0000 0.0000 'International Tables Vol C Tables 4.2.6.8 and 6.1.1.4'
N N 0.0311 0.0180 'International Tables Vol C Tables 4.2.6.8 and 6.1.1.4'
O O 0.0492 0.0322 'International Tables Vol C Tables 4.2.6.8 and 6.1.1.4'

loop_
_geom_angle_atom_site_label_1
_geom_angle_atom_site_label_2
_geom_angle_atom_site_label_3
_geom_angle
_geom_angle_site_symmetry_1
_geom_angle_site_symmetry_3
_geom_angle_publ_flag
C14 O5 C37 119.64(10) . . ?
C20 N1 C1 123.89(13) . . ?
C20 N1 C25A 121.75(19) . . ?
C1 N1 C25A 114.30(18) . . ?
C20 N1 C25B 97.6(7) . . ?
C1 N1 C25B 138.2(7) . . ?
C11 N2 C10 123.52(12) . . ?
C11 N2 C31 119.47(12) . . ?
C10 N2 C31 116.88(12) . . ?
O1 C1 N1 121.47(14) . . ?
O1 C1 C2 121.56(16) . . ?
N1 C1 C2 116.97(15) . . ?
C3 C2 C21 120.22(13) . . ?
C3 C2 C1 118.48(15) . . ?
C21 C2 C1 121.30(15) . . ?
C2 C3 C4 120.03(14) . . ?
C2 C3 H3 120.0 . . ?
C4 C3 H3 120.0 . . ?
C5 C4 C3 121.89(14) . . ?
C5 C4 H4 119.1 . . ?
C3 C4 H4 119.1 . . ?
C4 C5 C22 119.38(13) . . ?
C4 C5 C6 121.70(13) . . ?
C22 C5 C6 118.91(13) . . ?
C7 C6 C23 119.26(13) . . ?
C7 C6 C5 121.39(13) . . ?
C23 C6 C5 119.34(13) . . ?
C6 C7 C8 121.90(14) . . ?
C6 C7 H7 119.0 . . ?
C8 C7 H7 119.0 . . ?
C9 C8 C7 119.85(14) . . ?
C9 C8 H8 120.1 . . ?
C7 C8 H8 120.1 . . ?
C8 C9 C24 120.17(13) . . ?
C8 C9 C10 118.92(13) . . ?
C24 C9 C10 120.88(13) . . ?
O3 C10 N2 121.15(14) . . ?
O3 C10 C9 121.13(14) . . ?
N2 C10 C9 117.72(13) . . ?
O4 C11 N2 121.49(13) . . ?
O4 C11 C12 121.30(13) . . ?
N2 C11 C12 117.20(12) . . ?
C13 C12 C24 119.98(13) . . ?
C13 C12 C11 118.54(13) . . ?
C24 C12 C11 121.42(13) . . ?
C12 C13 C14 120.12(13) . . ?
C12 C13 H13 119.9 . . ?
C14 C13 H13 119.9 . . ?
O5 C14 C15 118.33(12) . . ?
O5 C14 C13 118.85(12) . . ?
C15 C14 C13 122.81(12) . . ?
C14 C15 C23 116.85(12) . . ?
C14 C15 C16 124.21(13) . . ?
C23 C15 C16 118.89(13) . . ?
C17 C16 C22 117.86(13) . . ?
C17 C16 C15 123.64(14) . . ?
C22 C16 C15 118.47(13) . . ?
C16 C17 C18 121.38(15) . . ?
C16 C17 H17 119.3 . . ?
C18 C17 H17 119.3 . . ?
C19 C18 C17 121.40(15) . . ?
C19 C18 H18 119.3 . . ?
C17 C18 H18 119.3 . . ?
C18 C19 C21 119.39(14) . . ?
C18 C19 C20 120.28(15) . . ?
C21 C19 C20 120.31(15) . . ?
O2 C20 N1 121.16(15) . . ?
O2 C20 C19 121.09(17) . . ?
N1 C20 C19 117.75(15) . . ?
C19 C21 C2 119.46(14) . . ?
C19 C21 C22 120.09(14) . . ?
C2 C21 C22 120.41(14) . . ?
C5 C22 C21 118.04(13) . . ?
C5 C22 C16 122.28(13) . . ?
C21 C22 C16 119.64(13) . . ?
C6 C23 C24 118.21(13) . . ?
C6 C23 C15 121.86(12) . . ?
C24 C23 C15 119.91(13) . . ?
C12 C24 C9 119.20(13) . . ?
C12 C24 C23 120.21(13) . . ?
C9 C24 C23 120.57(13) . . ?
C26 C25A N1 112.58(19) . . ?
C26 C25A C30 114.4(2) . . ?
N1 C25A C30 111.3(2) . . ?
C26 C25A H25A 105.9 . . ?
N1 C25A H25A 105.9 . . ?
C30 C25A H25A 105.9 . . ?
C30 C25B C26 124.9(9) . . ?
C30 C25B N1 115.2(10) . . ?
C26 C25B N1 113.0(10) . . ?
C30 C25B H25B 98.8 . . ?
C26 C25B H25B 98.8 . . ?
N1 C25B H25B 98.8 . . ?
C25B C26 C27 116.7(6) . . ?
C25A C26 C27 110.36(18) . . ?
C25A C26 H26A 109.6 . . ?
C27 C26 H26A 109.6 . . ?
C25A C26 H26B 109.6 . . ?
C27 C26 H26B 109.6 . . ?
H26A C26 H26B 108.1 . . ?
C25B C26 H26C 108.1 . . ?
C27 C26 H26C 108.1 . . ?
C25B C26 H26D 108.1 . . ?
C27 C26 H26D 108.1 . . ?
H26C C26 H26D 107.3 . . ?
C26 C27 C28A 111.29(15) . . ?
C26 C27 C28B 117.3(4) . . ?
C26 C27 H27A 109.4 . . ?
C28A C27 H27A 109.4 . . ?
C26 C27 H27B 109.4 . . ?
C28A C27 H27B 109.4 . . ?
H27A C27 H27B 108.0 . . ?
C26 C27 H27C 108.0 . . ?
C28B C27 H27C 108.0 . . ?
C26 C27 H27D 108.0 . . ?
C28B C27 H27D 108.0 . . ?
H27C C27 H27D 107.2 . . ?
C29 C28A C27 111.25(16) . . ?
C29 C28A H28A 109.4 . . ?
C27 C28A H28A 109.4 . . ?
C29 C28A H28B 109.4 . . ?
C27 C28A H28B 109.4 . . ?
H28A C28A H28B 108.0 . . ?
C29 C28B C27 112.8(7) . . ?
C29 C28B H28C 109.0 . . ?
C27 C28B H28C 109.0 . . ?
C29 C28B H28D 109.0 . . ?
C27 C28B H28D 109.0 . . ?
H28C C28B H28D 107.8 . . ?
C28B C29 C30 118.1(5) . . ?
C28A C29 C30 113.15(15) . . ?
C28A C29 H29A 108.9 . . ?
C30 C29 H29A 108.9 . . ?
C28A C29 H29B 108.9 . . ?
C30 C29 H29B 108.9 . . ?
H29A C29 H29B 107.8 . . ?
C28B C29 H29C 107.8 . . ?
C30 C29 H29C 107.8 . . ?
C28B C29 H29D 107.8 . . ?
C30 C29 H29D 107.8 . . ?
H29C C29 H29D 107.1 . . ?
C25B C30 C29 117.5(5) . . ?
C25A C30 C29 111.15(17) . . ?
C25A C30 H30A 109.4 . . ?
C29 C30 H30A 109.4 . . ?
C25A C30 H30B 109.4 . . ?
C29 C30 H30B 109.4 . . ?
H30A C30 H30B 108.0 . . ?
C25B C30 H30C 107.9 . . ?
C29 C30 H30C 107.9 . . ?
C25B C30 H30D 107.9 . . ?
C29 C30 H30D 107.9 . . ?
H30C C30 H30D 107.2 . . ?
N2 C31 C32 113.26(12) . . ?
N2 C31 C36 111.90(12) . . ?
C32 C31 C36 112.16(13) . . ?
N2 C31 H31 106.3 . . ?
C32 C31 H31 106.3 . . ?
C36 C31 H31 106.3 . . ?
C31 C32 C33 109.44(13) . . ?
C31 C32 H32A 109.8 . . ?
C33 C32 H32A 109.8 . . ?
C31 C32 H32B 109.8 . . ?
C33 C32 H32B 109.8 . . ?
H32A C32 H32B 108.2 . . ?
C34 C33 C32 110.91(13) . . ?
C34 C33 H33A 109.5 . . ?
C32 C33 H33A 109.5 . . ?
C34 C33 H33B 109.5 . . ?
C32 C33 H33B 109.5 . . ?
H33A C33 H33B 108.0 . . ?
C33 C34 C35 111.54(14) . . ?
C33 C34 H34A 109.3 . . ?
C35 C34 H34A 109.3 . . ?
C33 C34 H34B 109.3 . . ?
C35 C34 H34B 109.3 . . ?
H34A C34 H34B 108.0 . . ?
C34 C35 C36 111.40(14) . . ?
C34 C35 H35A 109.3 . . ?
C36 C35 H35A 109.3 . . ?
C34 C35 H35B 109.3 . . ?
C36 C35 H35B 109.3 . . ?
H35A C35 H35B 108.0 . . ?
C31 C36 C35 109.71(13) . . ?
C31 C36 H36A 109.7 . . ?
C35 C36 H36A 109.7 . . ?
C31 C36 H36B 109.7 . . ?
C35 C36 H36B 109.7 . . ?
H36A C36 H36B 108.2 . . ?
C38 C37 O5 120.16(12) . . ?
C38 C37 C42 122.98(13) . . ?
O5 C37 C42 116.45(12) . . ?
C37 C38 C39 116.92(12) . . ?
C37 C38 C56 120.04(12) . . ?
C39 C38 C56 123.00(12) . . ?
C38 C39 C40 121.91(13) . . ?
C38 C39 H39 119.0 . . ?
C40 C39 H39 119.0 . . ?
C41 C40 C39 118.80(13) . . ?
C41 C40 C69 119.40(12) . . ?
C39 C40 C69 121.79(13) . . ?
C42 C41 C40 121.36(13) . . ?
C42 C41 H41 119.3 . . ?
C40 C41 H41 119.3 . . ?
C41 C42 C37 118.01(13) . . ?
C41 C42 C43 122.98(12) . . ?
C37 C42 C43 118.93(12) . . ?
C44 C43 C42 111.55(11) . . ?
C44 C43 C50 113.03(11) . . ?
C42 C43 C50 111.98(11) . . ?
C44 C43 H43 106.6 . . ?
C42 C43 H43 106.6 . . ?
C50 C43 H43 106.6 . . ?
C45 C44 C49 119.03(13) . . ?
C45 C44 C43 118.95(13) . . ?
C49 C44 C43 121.89(13) . . ?
C46 C45 C44 120.58(14) . . ?
C46 C45 H45 119.7 . . ?
C44 C45 H45 119.7 . . ?
C47 C46 C45 119.99(14) . . ?
C47 C46 H46 120.0 . . ?
C45 C46 H46 120.0 . . ?
C48 C47 C46 120.02(14) . . ?
C48 C47 H47 120.0 . . ?
C46 C47 H47 120.0 . . ?
C47 C48 C49 119.86(15) . . ?
C47 C48 H48 120.1 . . ?
C49 C48 H48 120.1 . . ?
C44 C49 C48 120.49(14) . . ?
C44 C49 H49 119.8 . . ?
C48 C49 H49 119.8 . . ?
C51 C50 C55 118.43(13) . . ?
C51 C50 C43 122.83(13) . . ?
C55 C50 C43 118.74(13) . . ?
C50 C51 C52 120.52(14) . . ?
C50 C51 H51 119.7 . . ?
C52 C51 H51 119.7 . . ?
C53 C52 C51 120.47(15) . . ?
C53 C52 H52 119.8 . . ?
C51 C52 H52 119.8 . . ?
C52 C53 C54 119.59(14) . . ?
C52 C53 H53 120.2 . . ?
C54 C53 H53 120.2 . . ?
C53 C54 C55 119.90(15) . . ?
C53 C54 H54 120.0 . . ?
C55 C54 H54 120.0 . . ?
C54 C55 C50 121.07(15) . . ?
C54 C55 H55 119.5 . . ?
C50 C55 H55 119.5 . . ?
C63 C56 C57 112.44(11) . . ?
C63 C56 C38 111.42(11) . . ?
C57 C56 C38 113.45(11) . . ?
C63 C56 H56 106.3 . . ?
C57 C56 H56 106.3 . . ?
C38 C56 H56 106.3 . . ?
C58 C57 C62 118.67(14) . . ?
C58 C57 C56 118.44(14) . . ?
C62 C57 C56 122.88(13) . . ?
C59 C58 C57 120.71(16) . . ?
C59 C58 H58 119.6 . . ?
C57 C58 H58 119.6 . . ?
C60 C59 C58 119.85(17) . . ?
C60 C59 H59 120.1 . . ?
C58 C59 H59 120.1 . . ?
C61 C60 C59 119.99(15) . . ?
C61 C60 H60 120.0 . . ?
C59 C60 H60 120.0 . . ?
C60 C61 C62 120.27(16) . . ?
C60 C61 H61 119.9 . . ?
C62 C61 H61 119.9 . . ?
C61 C62 C57 120.48(16) . . ?
C61 C62 H62 119.8 . . ?
C57 C62 H62 119.8 . . ?
C64 C63 C68 118.90(14) . . ?
C64 C63 C56 121.51(12) . . ?
C68 C63 C56 119.57(13) . . ?
C63 C64 C65 120.70(14) . . ?
C63 C64 H64 119.6 . . ?
C65 C64 H64 119.6 . . ?
C64 C65 C66 119.75(16) . . ?
C64 C65 H65 120.1 . . ?
C66 C65 H65 120.1 . . ?
C67 C66 C65 120.21(15) . . ?
C67 C66 H66 119.9 . . ?
C65 C66 H66 119.9 . . ?
C66 C67 C68 120.00(14) . . ?
C66 C67 H67 120.0 . . ?
C68 C67 H67 120.0 . . ?
C67 C68 C63 120.43(15) . . ?
C67 C68 H68 119.8 . . ?
C63 C68 H68 119.8 . . ?
C40 C69 H69A 109.5 . . ?
C40 C69 H69B 109.5 . . ?
H69A C69 H69B 109.5 . . ?
C40 C69 H69C 109.5 . . ?
H69A C69 H69C 109.5 . . ?
H69B C69 H69C 109.5 . . ?

loop_
_geom_bond_atom_site_label_1
_geom_bond_atom_site_label_2
_geom_bond_distance
_geom_bond_site_symmetry_2
_geom_bond_publ_flag
O1 C1 1.221(2) . ?
O2 C20 1.208(2) . ?
O3 C10 1.211(2) . ?
O4 C11 1.2147(19) . ?
O5 C14 1.3725(16) . ?
O5 C37 1.3959(17) . ?
N1 C20 1.393(3) . ?
N1 C1 1.398(2) . ?
N1 C25A 1.505(2) . ?
N1 C25B 1.546(14) . ?
N2 C11 1.3923(19) . ?
N2 C10 1.405(2) . ?
N2 C31 1.5002(17) . ?
C1 C2 1.485(2) . ?
C2 C3 1.370(2) . ?
C2 C21 1.409(2) . ?
C3 C4 1.396(2) . ?
C3 H3 0.9500 . ?
C4 C5 1.388(2) . ?
C4 H4 0.9500 . ?
C5 C22 1.423(2) . ?
C5 C6 1.4696(19) . ?
C6 C7 1.390(2) . ?
C6 C23 1.424(2) . ?
C7 C8 1.396(2) . ?
C7 H7 0.9500 . ?
C8 C9 1.378(2) . ?
C8 H8 0.9500 . ?
C9 C24 1.406(2) . ?
C9 C10 1.488(2) . ?
C11 C12 1.4934(18) . ?
C12 C13 1.368(2) . ?
C12 C24 1.406(2) . ?
C13 C14 1.4060(19) . ?
C13 H13 0.9500 . ?
C14 C15 1.397(2) . ?
C15 C23 1.4318(19) . ?
C15 C16 1.4772(18) . ?
C16 C17 1.397(2) . ?
C16 C22 1.433(2) . ?
C17 C18 1.404(2) . ?
C17 H17 0.9500 . ?
C18 C19 1.374(3) . ?
C18 H18 0.9500 . ?
C19 C21 1.407(2) . ?
C19 C20 1.492(2) . ?
C21 C22 1.4327(19) . ?
C23 C24 1.4279(19) . ?
C25A C26 1.497(3) . ?
C25A C30 1.510(3) . ?
C25A H25A 1.0000 . ?
C25B C30 1.402(15) . ?
C25B C26 1.449(14) . ?
C25B H25B 1.0000 . ?
C26 C27 1.526(2) . ?
C26 H26A 0.9900 . ?
C26 H26B 0.9900 . ?
C26 H26C 0.9900 . ?
C26 H26D 0.9900 . ?
C27 C28A 1.532(3) . ?
C27 C28B 1.539(13) . ?
C27 H27A 0.9900 . ?
C27 H27B 0.9900 . ?
C27 H27C 0.9900 . ?
C27 H27D 0.9900 . ?
C28A C29 1.505(3) . ?
C28A H28A 0.9900 . ?
C28A H28B 0.9900 . ?
C28B C29 1.471(12) . ?
C28B H28C 0.9900 . ?
C28B H28D 0.9900 . ?
C29 C30 1.522(2) . ?
C29 H29A 0.9900 . ?
C29 H29B 0.9900 . ?
C29 H29C 0.9900 . ?
C29 H29D 0.9900 . ?
C30 H30A 0.9900 . ?
C30 H30B 0.9900 . ?
C30 H30C 0.9900 . ?
C30 H30D 0.9900 . ?
C31 C32 1.527(2) . ?
C31 C36 1.528(2) . ?
C31 H31 1.0000 . ?
C32 C33 1.537(2) . ?
C32 H32A 0.9900 . ?
C32 H32B 0.9900 . ?
C33 C34 1.524(3) . ?
C33 H33A 0.9900 . ?
C33 H33B 0.9900 . ?
C34 C35 1.528(3) . ?
C34 H34A 0.9900 . ?
C34 H34B 0.9900 . ?
C35 C36 1.537(2) . ?
C35 H35A 0.9900 . ?
C35 H35B 0.9900 . ?
C36 H36A 0.9900 . ?
C36 H36B 0.9900 . ?
C37 C38 1.395(2) . ?
C37 C42 1.402(2) . ?
C38 C39 1.397(2) . ?
C38 C56 1.5364(19) . ?
C39 C40 1.398(2) . ?
C39 H39 0.9500 . ?
C40 C41 1.398(2) . ?
C40 C69 1.5036(19) . ?
C41 C42 1.382(2) . ?
C41 H41 0.9500 . ?
C42 C43 1.5252(19) . ?
C43 C44 1.5228(19) . ?
C43 C50 1.5269(18) . ?
C43 H43 1.0000 . ?
C44 C45 1.393(2) . ?
C44 C49 1.394(2) . ?
C45 C46 1.392(2) . ?
C45 H45 0.9500 . ?
C46 C47 1.388(2) . ?
C46 H46 0.9500 . ?
C47 C48 1.388(2) . ?
C47 H47 0.9500 . ?
C48 C49 1.396(2) . ?
C48 H48 0.9500 . ?
C49 H49 0.9500 . ?
C50 C51 1.390(2) . ?
C50 C55 1.391(2) . ?
C51 C52 1.394(2) . ?
C51 H51 0.9500 . ?
C52 C53 1.378(2) . ?
C52 H52 0.9500 . ?
C53 C54 1.386(3) . ?
C53 H53 0.9500 . ?
C54 C55 1.389(2) . ?
C54 H54 0.9500 . ?
C55 H55 0.9500 . ?
C56 C63 1.5221(19) . ?
C56 C57 1.5307(19) . ?
C56 H56 1.0000 . ?
C57 C58 1.394(2) . ?
C57 C62 1.395(2) . ?
C58 C59 1.393(2) . ?
C58 H58 0.9500 . ?
C59 C60 1.389(3) . ?
C59 H59 0.9500 . ?
C60 C61 1.378(3) . ?
C60 H60 0.9500 . ?
C61 C62 1.394(2) . ?
C61 H61 0.9500 . ?
C62 H62 0.9500 . ?
C63 C64 1.389(2) . ?
C63 C68 1.398(2) . ?
C64 C65 1.390(2) . ?
C64 H64 0.9500 . ?
C65 C66 1.391(2) . ?
C65 H65 0.9500 . ?
C66 C67 1.379(3) . ?
C66 H66 0.9500 . ?
C67 C68 1.391(2) . ?
C67 H67 0.9500 . ?
C68 H68 0.9500 . ?
C69 H69A 0.9800 . ?
C69 H69B 0.9800 . ?
C69 H69C 0.9800 . ?
